data_4035517
loop_
_publ_author_name
'Alujas-Burgos, S\'ilvia'
'Oliveras-Gonz\'alez, Cristina'
'\'Alvarez-Larena, \'Angel'
'Bay\'on, Pau'
'Figueredo, Marta'

_publ_section_title
;
 Iterative Synthetic Strategy for Azaphenalene Alkaloids. Total Synthesis
 of (-)-9a epi-Hippocasine.
;
_journal_issue 9
_journal_name_full 'The Journal of organic chemistry'
_journal_page_first 5052
_journal_page_last 5057
_journal_paper_doi 10.1021/acs.joc.8b00390
_journal_volume 83
_journal_year 2018
_chemical_absolute_configuration syn
_chemical_formula_moiety 'C11 H17 N O2'
_chemical_formula_sum 'C11 H17 N O2'
_chemical_formula_weight 195.25
_chemical_name_systematic
;
(6S,9aS)-6-Hydroxymethyl-8-methyl-1,2,3,6,9,9a-hexahydroquinolizin-4(4H)-one 
;
_space_group_crystal_system orthorhombic
_space_group_IT_number 19
_space_group_name_Hall 'P 2ac 2ab'
_space_group_name_H-M_alt 'P 21 21 21'
_atom_sites_solution_hydrogens geom
_atom_sites_solution_primary direct
_atom_sites_solution_secondary difmap
_audit_creation_method SHELXL-2016/6
_cell_angle_alpha 90
_cell_angle_beta 90
_cell_angle_gamma 90
_cell_formula_units_Z 4
_cell_length_a 7.9924(4)
_cell_length_b 10.8848(5)
_cell_length_c 12.0467(5)
_cell_measurement_reflns_used 5122
_cell_measurement_temperature 296(2)
_cell_measurement_theta_max 28.45
_cell_measurement_theta_min 2.52
_cell_volume 1048.01(8)
_computing_cell_refinement 'SAINT 5.0 (Bruker)'
_computing_data_collection 'SMART 5.6 (Bruker)'
_computing_data_reduction 'SAINT 5.0 (Bruker)'
_computing_structure_refinement 'SHELXL-2016/6 (Sheldrick, 2016)'
_computing_structure_solution 'SHELXTL-NT 6.1 (Bruker)'
_diffrn_ambient_temperature 296(2)
_diffrn_detector_area_resol_mean 8.13
_diffrn_measured_fraction_theta_full 0.999
_diffrn_measured_fraction_theta_max 0.960
_diffrn_measurement_device_type 'Bruker SMART-APEX diffractometer'
_diffrn_measurement_method '\f and \w scans'
_diffrn_radiation_source 'fine-focus sealed tube'
_diffrn_radiation_type MoK\a
_diffrn_radiation_wavelength 0.71073
_diffrn_reflns_av_R_equivalents 0.0139
_diffrn_reflns_av_unetI/netI 0.0138
_diffrn_reflns_Laue_measured_fraction_full 0.999
_diffrn_reflns_Laue_measured_fraction_max 0.960
_diffrn_reflns_limit_h_max 10
_diffrn_reflns_limit_h_min -10
_diffrn_reflns_limit_k_max 14
_diffrn_reflns_limit_k_min -14
_diffrn_reflns_limit_l_max 16
_diffrn_reflns_limit_l_min -15
_diffrn_reflns_number 8405
_diffrn_reflns_point_group_measured_fraction_full 0.999
_diffrn_reflns_point_group_measured_fraction_max 0.933
_diffrn_reflns_theta_full 25.000
_diffrn_reflns_theta_max 28.806
_diffrn_reflns_theta_min 2.522
_exptl_absorpt_coefficient_mu 0.085
_exptl_absorpt_correction_T_max 1
_exptl_absorpt_correction_T_min 0.857
_exptl_absorpt_correction_type multi-scan
_exptl_absorpt_process_details 'SADABS, 2.05'
_exptl_crystal_colour colourless
_exptl_crystal_density_diffrn 1.238
_exptl_crystal_density_method 'not measured'
_exptl_crystal_description prism
_exptl_crystal_F_000 424
_exptl_crystal_size_max 0.50
_exptl_crystal_size_mid 0.49
_exptl_crystal_size_min 0.42
_exptl_transmission_factor_max 1
_exptl_transmission_factor_min 0.8571
_refine_diff_density_max 0.170
_refine_diff_density_min -0.317
_refine_diff_density_rms 0.062
_refine_ls_abs_structure_details
;
 Flack x determined using 978 quotients [(I+)-(I-)]/[(I+)+(I-)]
 (Parsons, Flack and Wagner, Acta Cryst. B69 (2013) 249-259).
;
_refine_ls_abs_structure_Flack 0.0(2)
_refine_ls_extinction_method none
_refine_ls_goodness_of_fit_ref 1.064
_refine_ls_hydrogen_treatment constr
_refine_ls_matrix_type full
_refine_ls_number_parameters 129
_refine_ls_number_reflns 2558
_refine_ls_number_restraints 0
_refine_ls_restrained_S_all 1.064
_refine_ls_R_factor_all 0.0398
_refine_ls_R_factor_gt 0.0388
_refine_ls_shift/su_max 0.000
_refine_ls_shift/su_mean 0.000
_refine_ls_structure_factor_coef Fsqd
_refine_ls_weighting_details 'w=1/[\s^2^(Fo^2^)+(0.0692P)^2^+0.0725P] where P=(Fo^2^+2Fc^2^)/3'
_refine_ls_weighting_scheme calc
_refine_ls_wR_factor_gt 0.1013
_refine_ls_wR_factor_ref 0.1024
_reflns_Friedel_coverage 0.678
_reflns_Friedel_fraction_full 1.000
_reflns_Friedel_fraction_max 0.896
_reflns_number_gt 2472
_reflns_number_total 2558
_reflns_threshold_expression 'I > 2\s(I)'
_cod_data_source_file jo8b00390_si_002.cif
_cod_data_source_block compound13
_cod_database_code 4035517
_shelx_shelxl_version_number 2016/6
_shelx_space_group_comment
;
The symmetry employed for this shelxl refinement is uniquely defined
by the following loop, which should always be used as a source of
symmetry information in preference to the above space-group names.
They are only intended as comments.
;
_shelx_estimated_absorpt_t_min 0.959
_shelx_estimated_absorpt_t_max 0.965

loop_
_space_group_symop_operation_xyz
'x, y, z'
'-x+1/2, -y, z+1/2'
'-x, y+1/2, -z+1/2'
'x+1/2, -y+1/2, -z'

loop_
_atom_site_label
_atom_site_type_symbol
_atom_site_fract_x
_atom_site_fract_y
_atom_site_fract_z
_atom_site_U_iso_or_equiv
_atom_site_adp_type
_atom_site_occupancy
_atom_site_site_symmetry_order
_atom_site_calc_flag
_atom_site_refinement_flags_posn
_atom_site_refinement_flags_adp
N1 N 0.78026(15) 0.42301(11) 0.15460(9) 0.0309(3) Uani 1 1 d . .
C2 C 0.78673(19) 0.30672(13) 0.19306(13) 0.0367(3) Uani 1 1 d . .
C3 C 0.9185(2) 0.21979(16) 0.14874(17) 0.0463(4) Uani 1 1 d . .
H3A H 0.864298 0.161862 0.099226 0.056 Uiso 1 1 calc R U
H3B H 0.963398 0.173281 0.210618 0.056 Uiso 1 1 calc R U
C4 C 1.0635(2) 0.27835(17) 0.08705(16) 0.0472(4) Uani 1 1 d . .
H4A H 1.145220 0.308837 0.139817 0.057 Uiso 1 1 calc R U
H4B H 1.117634 0.217483 0.040482 0.057 Uiso 1 1 calc R U
C5 C 1.0003(2) 0.38315(15) 0.01609(15) 0.0448(4) Uani 1 1 d . .
H5A H 0.920158 0.352468 -0.037653 0.054 Uiso 1 1 calc R U
H5B H 1.092839 0.419897 -0.024043 0.054 Uiso 1 1 calc R U
C6 C 0.91792(18) 0.47878(14) 0.08927(12) 0.0343(3) Uani 1 1 d . .
H6 H 1.002242 0.509144 0.141578 0.041 Uiso 1 1 calc R U
C7 C 0.8515(2) 0.58789(15) 0.02461(14) 0.0457(4) Uani 1 1 d . .
H7A H 0.942305 0.626566 -0.015768 0.055 Uiso 1 1 calc R U
H7B H 0.768960 0.560135 -0.028857 0.055 Uiso 1 1 calc R U
C8 C 0.7731(2) 0.67945(14) 0.10193(14) 0.0399(3) Uani 1 1 d . .
C9 C 0.68191(18) 0.63670(13) 0.18510(13) 0.0351(3) Uani 1 1 d . .
H9 H 0.638337 0.692057 0.236307 0.042 Uiso 1 1 calc R U
C10 C 0.64603(18) 0.50220(12) 0.20000(11) 0.0311(3) Uani 1 1 d . .
H10 H 0.635845 0.485477 0.279650 0.037 Uiso 1 1 calc R U
O11 O 0.68249(18) 0.26841(11) 0.26099(12) 0.0540(4) Uani 1 1 d . .
C12 C 0.8069(3) 0.81357(16) 0.0827(2) 0.0624(5) Uani 1 1 d . .
H12A H 0.749039 0.861336 0.137580 0.094 Uiso 1 1 calc R U
H12B H 0.768338 0.836303 0.010069 0.094 Uiso 1 1 calc R U
H12C H 0.924951 0.828745 0.088118 0.094 Uiso 1 1 calc R U
C13 C 0.47883(19) 0.46907(14) 0.14394(14) 0.0393(3) Uani 1 1 d . .
H13A H 0.479000 0.500357 0.068545 0.047 Uiso 1 1 calc R U
H13B H 0.468480 0.380377 0.140228 0.047 Uiso 1 1 calc R U
O14 O 0.33992(16) 0.51739(12) 0.20099(15) 0.0587(4) Uani 1 1 d . .
H14 H 0.347293 0.592483 0.203445 0.088 Uiso 1 1 calc R U

loop_
_atom_site_aniso_label
_atom_site_aniso_U_11
_atom_site_aniso_U_22
_atom_site_aniso_U_33
_atom_site_aniso_U_23
_atom_site_aniso_U_13
_atom_site_aniso_U_12
N1 0.0260(5) 0.0310(5) 0.0356(5) 0.0010(4) 0.0036(4) 0.0006(4)
C2 0.0330(7) 0.0335(7) 0.0435(7) 0.0036(6) 0.0003(6) -0.0006(5)
C3 0.0383(8) 0.0340(7) 0.0666(10) 0.0025(7) -0.0015(8) 0.0064(6)
C4 0.0313(7) 0.0445(8) 0.0658(11) -0.0071(8) 0.0020(7) 0.0076(6)
C5 0.0385(8) 0.0457(8) 0.0504(8) -0.0040(7) 0.0132(7) 0.0030(7)
C6 0.0278(6) 0.0352(7) 0.0399(7) -0.0010(6) 0.0066(5) -0.0024(5)
C7 0.0495(9) 0.0414(8) 0.0462(8) 0.0101(7) 0.0167(7) 0.0038(7)
C8 0.0366(7) 0.0316(7) 0.0516(8) 0.0055(6) 0.0042(6) -0.0007(6)
C9 0.0328(7) 0.0302(6) 0.0424(7) -0.0049(5) 0.0029(5) -0.0007(5)
C10 0.0303(6) 0.0305(6) 0.0327(6) -0.0007(5) 0.0053(5) -0.0009(5)
O11 0.0541(8) 0.0387(6) 0.0693(8) 0.0159(6) 0.0188(6) 0.0014(5)
C12 0.0615(12) 0.0339(8) 0.0917(14) 0.0134(9) 0.0128(11) -0.0035(8)
C13 0.0292(7) 0.0310(6) 0.0576(9) -0.0043(6) 0.0013(6) -0.0015(5)
O14 0.0303(5) 0.0385(6) 0.1074(11) -0.0071(7) 0.0183(7) -0.0007(5)

loop_
_atom_type_symbol
_atom_type_description
_atom_type_scat_dispersion_real
_atom_type_scat_dispersion_imag
_atom_type_scat_source
C C 0.0033 0.0016 'International Tables Vol C Tables 4.2.6.8 and 6.1.1.4'
H H 0.0000 0.0000 'International Tables Vol C Tables 4.2.6.8 and 6.1.1.4'
N N 0.0061 0.0033 'International Tables Vol C Tables 4.2.6.8 and 6.1.1.4'
O O 0.0106 0.0060 'International Tables Vol C Tables 4.2.6.8 and 6.1.1.4'

loop_
_geom_angle_atom_site_label_1
_geom_angle_atom_site_label_2
_geom_angle_atom_site_label_3
_geom_angle
C2 N1 C10 116.56(12)
C2 N1 C6 122.55(12)
C10 N1 C6 119.69(12)
O11 C2 N1 121.09(14)
O11 C2 C3 119.35(13)
N1 C2 C3 119.50(14)
C2 C3 C4 116.22(14)
C2 C3 H3A 108.2
C4 C3 H3A 108.2
C2 C3 H3B 108.2
C4 C3 H3B 108.2
H3A C3 H3B 107.4
C5 C4 C3 109.79(13)
C5 C4 H4A 109.7
C3 C4 H4A 109.7
C5 C4 H4B 109.7
C3 C4 H4B 109.7
H4A C4 H4B 108.2
C4 C5 C6 109.55(14)
C4 C5 H5A 109.8
C6 C5 H5A 109.8
C4 C5 H5B 109.8
C6 C5 H5B 109.8
H5A C5 H5B 108.2
N1 C6 C5 110.49(12)
N1 C6 C7 109.47(12)
C5 C6 C7 113.05(13)
N1 C6 H6 107.9
C5 C6 H6 107.9
C7 C6 H6 107.9
C8 C7 C6 110.32(13)
C8 C7 H7A 109.6
C6 C7 H7A 109.6
C8 C7 H7B 109.6
C6 C7 H7B 109.6
H7A C7 H7B 108.1
C9 C8 C7 117.78(14)
C9 C8 C12 123.87(16)
C7 C8 C12 118.32(15)
C8 C9 C10 122.55(13)
C8 C9 H9 118.7
C10 C9 H9 118.7
N1 C10 C9 112.63(11)
N1 C10 C13 109.29(11)
C9 C10 C13 109.96(12)
N1 C10 H10 108.3
C9 C10 H10 108.3
C13 C10 H10 108.3
C8 C12 H12A 109.5
C8 C12 H12B 109.5
H12A C12 H12B 109.5
C8 C12 H12C 109.5
H12A C12 H12C 109.5
H12B C12 H12C 109.5
O14 C13 C10 112.50(13)
O14 C13 H13A 109.1
C10 C13 H13A 109.1
O14 C13 H13B 109.1
C10 C13 H13B 109.1
H13A C13 H13B 107.8
C13 O14 H14 109.5

loop_
_geom_bond_atom_site_label_1
_geom_bond_atom_site_label_2
_geom_bond_distance
N1 C2 1.3489(19)
N1 C10 1.4808(17)
N1 C6 1.4827(17)
C2 O11 1.240(2)
C2 C3 1.513(2)
C3 C4 1.517(2)
C3 H3A 0.9700
C3 H3B 0.9700
C4 C5 1.512(3)
C4 H4A 0.9700
C4 H4B 0.9700
C5 C6 1.515(2)
C5 H5A 0.9700
C5 H5B 0.9700
C6 C7 1.516(2)
C6 H6 0.9800
C7 C8 1.501(2)
C7 H7A 0.9700
C7 H7B 0.9700
C8 C9 1.324(2)
C8 C12 1.503(2)
C9 C10 1.5026(18)
C9 H9 0.9300
C10 C13 1.540(2)
C10 H10 0.9800
C12 H12A 0.9600
C12 H12B 0.9600
C12 H12C 0.9600
C13 O14 1.4077(19)
C13 H13A 0.9700
C13 H13B 0.9700
O14 H14 0.8200
